data_7100473
_journal_name_full 'Chemical Communications'
_journal_paper_doi 10.1039/b502448j
_journal_year 2005
_chemical_formula_sum 'C11 H13 B Cl N'
_chemical_formula_weight 205.48
_space_group_IT_number 19
_space_group_name_Hall 'P 2ac 2ab'
_space_group_name_H-M_alt 'P 21 21 21'
_symmetry_cell_setting orthorhombic
_symmetry_space_group_name_Hall 'P 2ac 2ab'
_symmetry_space_group_name_H-M 'P 21 21 21'
_cell_angle_alpha 90.00
_cell_angle_beta 90.00
_cell_angle_gamma 90.00
_cell_formula_units_Z 4
_cell_length_a 6.967(3)
_cell_length_b 11.280(6)
_cell_length_c 13.635(7)
_cell_measurement_temperature 173(2)
_cell_volume 1071.5(9)
_diffrn_ambient_temperature 173(2)
_exptl_crystal_density_diffrn 1.274
_cod_depositor_comments
;
The following automatic conversions were performed:
'_symmetry_cell_setting' value 'Orthorhombic' changed to 'orthorhombic'
according to '/home/saulius/struct/CIF-dictionaries/cif_core.dic'
dictionary named 'cif_core.dic' version 2.4.1 from 2010-06-29.

Automatic conversion script
Id: cif_fix_enum 1527 2010-12-29 10:47:43Z saulius 
;
_cod_database_code 7100473

loop_
_symmetry_equiv_pos_as_xyz
'x, y, z'
'-x+1/2, -y, z+1/2'
'x+1/2, -y+1/2, -z'
'-x, y+1/2, -z+1/2'

loop_
_atom_site_label
_atom_site_type_symbol
_atom_site_fract_x
_atom_site_fract_y
_atom_site_fract_z
_atom_site_U_iso_or_equiv
_atom_site_adp_type
_atom_site_occupancy
_atom_site_symmetry_multiplicity
_atom_site_calc_flag
_atom_site_refinement_flags
_atom_site_disorder_assembly
_atom_site_disorder_group
Cl1 Cl 0.57869(9) -0.04942(5) 0.84531(5) 0.03786(18) Uani 1 1 d . . .
N1 N 0.8055(3) 0.13493(16) 0.91579(14) 0.0278(4) Uani 1 1 d . . .
C1 C 0.8112(4) 0.0829(2) 1.00466(18) 0.0335(6) Uani 1 1 d . . .
H1 H 0.8052 -0.0011 1.0084 0.040 Uiso 1 1 calc R . .
C2 C 0.8252(4) 0.1467(3) 1.0899(2) 0.0404(6) Uani 1 1 d . . .
H2 H 0.8289 0.1076 1.1516 0.048 Uiso 1 1 calc R . .
C3 C 0.8339(4) 0.2694(2) 1.0846(2) 0.0380(6) Uani 1 1 d . . .
H3 H 0.8406 0.3157 1.1427 0.046 Uiso 1 1 calc R . .
C4 C 0.8327(4) 0.3228(2) 0.9942(2) 0.0384(6) Uani 1 1 d . . .
H4 H 0.8409 0.4066 0.9891 0.046 Uiso 1 1 calc R . .
C5 C 0.8195(4) 0.2544(2) 0.9111(2) 0.0322(6) Uani 1 1 d . . .
H5 H 0.8201 0.2920 0.8488 0.039 Uiso 1 1 calc R . .
C6 C 0.7356(4) 0.1365(2) 0.72586(19) 0.0369(6) Uani 1 1 d . . .
H6 H 0.6107 0.1698 0.7211 0.044 Uiso 1 1 calc R . .
C7 C 0.8654(4) 0.1584(2) 0.6553(2) 0.0392(6) Uani 1 1 d . . .
H7 H 0.8281 0.2071 0.6018 0.047 Uiso 1 1 calc R . .
C8 C 1.0617(4) 0.1113(2) 0.6566(2) 0.0385(6) Uani 1 1 d . . .
C9 C 1.1151(4) 0.0310(2) 0.72402(19) 0.0384(6) Uani 1 1 d . . .
H9 H 1.2443 0.0040 0.7230 0.046 Uiso 1 1 calc R . .
C10 C 0.9841(4) -0.0185(2) 0.8007(2) 0.0365(6) Uani 1 1 d . . .
H10A H 1.0544 -0.0219 0.8637 0.044 Uiso 1 1 calc R . .
H10B H 0.9502 -0.1008 0.7823 0.044 Uiso 1 1 calc R . .
C11 C 1.1968(5) 0.1556(3) 0.5784(2) 0.0584(9) Uani 1 1 d . . .
H11A H 1.3209 0.1154 0.5850 0.070 Uiso 1 1 calc R . .
H11B H 1.2148 0.2413 0.5859 0.070 Uiso 1 1 calc R . .
H11C H 1.1426 0.1388 0.5136 0.070 Uiso 1 1 calc R . .
B1 B 0.7886(4) 0.0557(2) 0.81681(18) 0.0306(6) Uani 1 1 d . . .

loop_
_atom_site_aniso_label
_atom_site_aniso_U_11
_atom_site_aniso_U_22
_atom_site_aniso_U_33
_atom_site_aniso_U_23
_atom_site_aniso_U_13
_atom_site_aniso_U_12
Cl1 0.0423(3) 0.0341(3) 0.0371(3) -0.0020(3) 0.0012(3) -0.0048(3)
N1 0.0308(10) 0.0264(10) 0.0262(10) 0.0019(8) 0.0009(9) 0.0023(9)
C1 0.0405(13) 0.0326(13) 0.0275(13) 0.0038(10) -0.0028(11) 0.0002(11)
C2 0.0429(15) 0.0498(16) 0.0284(13) -0.0018(12) -0.0002(12) -0.0021(14)
C3 0.0343(14) 0.0446(15) 0.0351(15) -0.0140(12) -0.0016(12) 0.0000(12)
C4 0.0383(13) 0.0307(13) 0.0462(16) -0.0058(12) -0.0014(13) -0.0013(11)
C5 0.0327(14) 0.0287(12) 0.0353(14) 0.0028(11) 0.0006(12) -0.0007(10)
C6 0.0457(14) 0.0327(13) 0.0324(13) 0.0013(11) -0.0058(12) 0.0034(12)
C7 0.0610(16) 0.0321(12) 0.0245(12) 0.0039(12) -0.0063(13) -0.0051(12)
C8 0.0481(14) 0.0388(13) 0.0284(12) -0.0093(12) 0.0045(14) -0.0163(12)
C9 0.0383(14) 0.0419(15) 0.0349(13) -0.0118(12) 0.0011(11) -0.0022(12)
C10 0.0411(14) 0.0356(13) 0.0327(13) 0.0003(11) -0.0003(11) 0.0053(11)
C11 0.076(2) 0.0581(19) 0.0416(17) -0.0079(15) 0.0167(17) -0.0317(18)
B1 0.0387(14) 0.0286(13) 0.0245(13) -0.0011(12) 0.0005(11) -0.0002(13)

loop_
_geom_bond_atom_site_label_1
_geom_bond_atom_site_label_2
_geom_bond_distance
_geom_bond_site_symmetry_2
_geom_bond_publ_flag
Cl1 B1 1.922(3) . ?
N1 C1 1.347(3) . ?
N1 C5 1.353(3) . ?
N1 B1 1.623(3) . ?
C1 C2 1.371(4) . ?
C2 C3 1.387(4) . ?
C3 C4 1.372(4) . ?
C4 C5 1.373(4) . ?
C6 C7 1.343(4) . ?
C6 B1 1.582(4) . ?
C7 C8 1.467(4) . ?
C8 C9 1.343(4) . ?
C8 C11 1.507(4) . ?
C9 C10 1.496(4) . ?
C10 B1 1.614(4) . ?
